data_7033567
loop_
_publ_author_name
'Pankhurst, James R.'
'Cadenbach, Thomas'
'Betz, Daniel'
'Finn, Colin'
'Love, Jason B.'

_publ_section_title
;
 Towards dipyrrins: oxidation and metalation of acyclic and macrocyclic
 Schiff-base dipyrromethanes.
;
_journal_issue 5
_journal_name_full 'Dalton transactions (Cambridge, England : 2003)'
_journal_page_first 2066
_journal_page_last 2070
_journal_paper_doi 10.1039/c4dt03592e
_journal_volume 44
_journal_year 2015
_chemical_formula_moiety 'C17 H9 F5 N2 O2'
_chemical_formula_sum 'C17 H9 F5 N2 O2'
_chemical_formula_weight 368.26
_chemical_name_systematic
;
 ?
;
_space_group_crystal_system triclinic
_space_group_IT_number 2
_space_group_name_Hall '-P 1'
_space_group_name_H-M_alt 'P -1'
_symmetry_space_group_name_Hall '-P 1'
_symmetry_space_group_name_H-M 'P -1'
_atom_sites_solution_hydrogens geom
_audit_creation_method SHELXL-2014
_audit_update_record
;
2014-12-11 deposited with the CCDC.
2014-12-17 downloaded from the CCDC.
;
_cell_angle_alpha 95.540(6)
_cell_angle_beta 93.267(6)
_cell_angle_gamma 95.334(7)
_cell_formula_units_Z 4
_cell_length_a 10.0877(8)
_cell_length_b 11.7180(8)
_cell_length_c 13.6686(10)
_cell_measurement_reflns_used 2251
_cell_measurement_temperature 170(2)
_cell_measurement_theta_max 24.0420
_cell_measurement_theta_min 3.8600
_cell_volume 1597.7(2)
_computing_cell_refinement
;
CrysAlisPro, Agilent Technologies,
Version 1.171.36.24 (release 03-12-2012 CrysAlis171 .NET)
(compiled Dec  3 2012,18:21:49)
;
_computing_data_collection
;
CrysAlisPro, Agilent Technologies,
Version 1.171.36.24 (release 03-12-2012 CrysAlis171 .NET)
(compiled Dec  3 2012,18:21:49)
;
_computing_data_reduction
;
CrysAlisPro, Agilent Technologies,
Version 1.171.36.24 (release 03-12-2012 CrysAlis171 .NET)
(compiled Dec  3 2012,18:21:49)
;
_computing_molecular_graphics
;
Mercury: visualization and analysis of crystal structures, C. F. Macrae,
P. R. Edgington, P. McCabe, E. Pidcock, G. P. Shields, R. Taylor,
M. Towler and J. van de Streek, J. Appl. Cryst., 39, 453-457, 2006.
;
_computing_publication_material 'SHELX (Sheldrick, SHELX-2014)'
_computing_structure_refinement 'SHELXL (Sheldrick, SHELX-2014)'
_computing_structure_solution 'SHELXS (Sheldrick, SHELX-2014)'
_diffrn_ambient_temperature 170(2)
_diffrn_detector_area_resol_mean 8.0521
_diffrn_measured_fraction_theta_full 0.998
_diffrn_measured_fraction_theta_max 0.999
_diffrn_measurement_device_type 'Xcalibur, Eos'
_diffrn_measurement_method '\w scans'
_diffrn_radiation_type MoK\a
_diffrn_radiation_wavelength 0.71073
_diffrn_reflns_av_R_equivalents 0.0520
_diffrn_reflns_av_unetI/netI 0.0913
_diffrn_reflns_Laue_measured_fraction_full 0.998
_diffrn_reflns_Laue_measured_fraction_max 0.999
_diffrn_reflns_limit_h_max 12
_diffrn_reflns_limit_h_min -13
_diffrn_reflns_limit_k_max 14
_diffrn_reflns_limit_k_min -15
_diffrn_reflns_limit_l_max 17
_diffrn_reflns_limit_l_min -16
_diffrn_reflns_number 15419
_diffrn_reflns_point_group_measured_fraction_full 0.998
_diffrn_reflns_point_group_measured_fraction_max 0.999
_diffrn_reflns_theta_full 25.242
_diffrn_reflns_theta_max 27.484
_diffrn_reflns_theta_min 2.936
_diffrn_source 'Enhance (Mo) X-ray Source'
_exptl_absorpt_coefficient_mu 0.141
_exptl_absorpt_correction_T_max 1.00000
_exptl_absorpt_correction_T_min 0.51189
_exptl_absorpt_correction_type multi-scan
_exptl_absorpt_process_details
;
CrysAlisPro, Agilent Technologies,
Version 1.171.36.24 (release 03-12-2012 CrysAlis171 .NET)
(compiled Dec  3 2012,18:21:49)
Empirical absorption correction using spherical harmonics,
 implemented in SCALE3 ABSPACK scaling algorithm.
;
_exptl_crystal_colour Colourless
_exptl_crystal_density_diffrn 1.531
_exptl_crystal_description Block
_exptl_crystal_F_000 744
_exptl_crystal_size_max 0.5122
_exptl_crystal_size_mid 0.2636
_exptl_crystal_size_min 0.0656
_refine_diff_density_max 0.209
_refine_diff_density_min -0.241
_refine_diff_density_rms 0.048
_refine_ls_extinction_method none
_refine_ls_goodness_of_fit_ref 0.865
_refine_ls_hydrogen_treatment constr
_refine_ls_matrix_type full
_refine_ls_number_parameters 469
_refine_ls_number_reflns 7326
_refine_ls_number_restraints 0
_refine_ls_restrained_S_all 0.865
_refine_ls_R_factor_all 0.1438
_refine_ls_R_factor_gt 0.0626
_refine_ls_shift/su_max 0.000
_refine_ls_shift/su_mean 0.000
_refine_ls_structure_factor_coef Fsqd
_refine_ls_weighting_details 'w=1/[\s^2^(Fo^2^)+(0.0795P)^2^+1.1434P] where P=(Fo^2^+2Fc^2^)/3'
_refine_ls_weighting_scheme calc
_refine_ls_wR_factor_gt 0.1379
_refine_ls_wR_factor_ref 0.1939
_reflns_Friedel_coverage 0.000
_reflns_number_gt 3678
_reflns_number_total 7326
_reflns_threshold_expression 'I > 2\s(I)'
_cod_data_source_file c4dt03592e2.cif
_cod_data_source_block 1
_cod_depositor_comments
;
Adding full bibliography for 7033567--7033574.cif.

2017-03-01
Z value and formula fixed to values more according to usual
chemical conventions.                 miguel
;
_cod_original_formula_sum 'C34 H18 F10 N4 O4'
_cod_original_formula_weight 736.52
_cod_original_formula_units_Z 2
_cod_database_code 7033567
_shelx_space_group_comment
;
The symmetry employed for this shelxl refinement is uniquely defined
by the following loop, which should always be used as a source of
symmetry information in preference to the above space-group names.
They are only intended as comments.
;
_shelxl_version_number 2014-3

loop_
_space_group_symop_operation_xyz
'x, y, z'
'-x, -y, -z'

loop_
_atom_site_label
_atom_site_type_symbol
_atom_site_fract_x
_atom_site_fract_y
_atom_site_fract_z
_atom_site_U_iso_or_equiv
_atom_site_adp_type
_atom_site_occupancy
_atom_site_site_symmetry_order
_atom_site_calc_flag
_atom_site_refinement_flags_posn
_atom_site_refinement_flags_adp
C18 C 0.8839(3) 0.6465(3) 0.3605(3) 0.0509(9) Uani 1 1 d . .
H18 H 0.8136 0.6330 0.4026 0.061 Uiso 1 1 calc R U
C19 C 0.9752(3) 0.5610(3) 0.3484(3) 0.0438(8) Uani 1 1 d . .
C20 C 0.9760(3) 0.4531(3) 0.3805(3) 0.0468(9) Uani 1 1 d . .
H20 H 0.9120 0.4175 0.4192 0.056 Uiso 1 1 calc R U
C21 C 1.0885(3) 0.4058(3) 0.3454(3) 0.0452(8) Uani 1 1 d . .
H21 H 1.1147 0.3318 0.3555 0.054 Uiso 1 1 calc R U
C22 C 1.1546(3) 0.4860(3) 0.2934(2) 0.0406(8) Uani 1 1 d . .
C23 C 1.2744(3) 0.4816(3) 0.2339(2) 0.0416(8) Uani 1 1 d . .
H23 H 1.3148 0.5629 0.2343 0.050 Uiso 1 1 calc R U
C24 C 1.2321(3) 0.4393(3) 0.1282(3) 0.0439(8) Uani 1 1 d . .
C25 C 1.1116(4) 0.3886(4) 0.0847(3) 0.0615(11) Uani 1 1 d . .
H25 H 1.0321 0.3732 0.1173 0.074 Uiso 1 1 calc R U
C26 C 1.1267(4) 0.3642(4) -0.0144(3) 0.0622(11) Uani 1 1 d . .
H26 H 1.0599 0.3280 -0.0620 0.075 Uiso 1 1 calc R U
C27 C 1.2557(3) 0.4017(3) -0.0324(3) 0.0458(8) Uani 1 1 d . .
C28 C 1.3210(4) 0.3975(3) -0.1211(3) 0.0515(9) Uani 1 1 d . .
H28 H 1.2717 0.3602 -0.1785 0.062 Uiso 1 1 calc R U
C29 C 1.3800(3) 0.4160(3) 0.2808(2) 0.0395(8) Uani 1 1 d . .
C30 C 1.3853(3) 0.2982(3) 0.2631(3) 0.0455(8) Uani 1 1 d . .
C31 C 1.4813(4) 0.2411(3) 0.3089(3) 0.0513(9) Uani 1 1 d . .
C32 C 1.5746(3) 0.3010(4) 0.3751(3) 0.0530(10) Uani 1 1 d . .
C33 C 1.5731(3) 0.4177(4) 0.3954(3) 0.0495(9) Uani 1 1 d . .
C34 C 1.4780(3) 0.4732(3) 0.3472(3) 0.0428(8) Uani 1 1 d . .
N3 N 1.0855(2) 0.5791(2) 0.2959(2) 0.0429(7) Uani 1 1 d . .
H3 H 1.1078 0.6421 0.2679 0.051 Uiso 1 1 calc R U
N4 N 1.3178(3) 0.4485(2) 0.0564(2) 0.0415(7) Uani 1 1 d . .
H4 H 1.4009 0.4797 0.0651 0.050 Uiso 1 1 calc R U
O3 O 0.8892(2) 0.7361(2) 0.3208(2) 0.0570(7) Uani 1 1 d . .
O4 O 1.4358(3) 0.4379(2) -0.13073(18) 0.0576(7) Uani 1 1 d . .
F6 F 1.2954(2) 0.23519(18) 0.20003(18) 0.0704(7) Uani 1 1 d . .
F7 F 1.4838(2) 0.12734(19) 0.28740(19) 0.0739(7) Uani 1 1 d . .
F8 F 1.6683(2) 0.2477(2) 0.42101(18) 0.0770(8) Uani 1 1 d . .
F9 F 1.6635(2) 0.4775(2) 0.46166(16) 0.0678(7) Uani 1 1 d . .
F10 F 1.48019(19) 0.58765(17) 0.36915(15) 0.0564(6) Uani 1 1 d . .
C1 C 0.7516(4) 0.1591(4) 0.8191(3) 0.0653(12) Uani 1 1 d . .
H1 H 0.6666 0.1373 0.8419 0.078 Uiso 1 1 calc R U
C2 C 0.8515(3) 0.0846(3) 0.8331(3) 0.0457(8) Uani 1 1 d . .
C3 C 0.8459(3) -0.0121(3) 0.8832(3) 0.0475(9) Uani 1 1 d . .
H3A H 0.7716 -0.0424 0.9155 0.057 Uiso 1 1 calc R U
C4 C 0.9674(3) -0.0573(3) 0.8781(3) 0.0491(9) Uani 1 1 d . .
H4A H 0.9916 -0.1240 0.9064 0.059 Uiso 1 1 calc R U
C5 C 1.0470(3) 0.0119(3) 0.8246(2) 0.0383(7) Uani 1 1 d . .
C6 C 1.1898(3) 0.0050(3) 0.7989(2) 0.0371(7) Uani 1 1 d . .
H6 H 1.2435 0.0733 0.8358 0.044 Uiso 1 1 calc R U
C7 C 1.2439(3) -0.1008(3) 0.8350(2) 0.0390(8) Uani 1 1 d . .
C8 C 1.2048(3) -0.2167(3) 0.8098(3) 0.0495(9) Uani 1 1 d . .
H8 H 1.1340 -0.2489 0.7637 0.059 Uiso 1 1 calc R U
C9 C 1.2893(3) -0.2769(3) 0.8650(3) 0.0495(9) Uani 1 1 d . .
H9 H 1.2858 -0.3583 0.8639 0.059 Uiso 1 1 calc R U
C10 C 1.3790(3) -0.1983(3) 0.9217(2) 0.0400(8) Uani 1 1 d . .
C11 C 1.4862(3) -0.2158(3) 0.9890(3) 0.0481(9) Uani 1 1 d . .
H11 H 1.4981 -0.2932 0.9995 0.058 Uiso 1 1 calc R U
C12 C 1.2127(3) 0.0109(3) 0.6906(2) 0.0381(7) Uani 1 1 d . .
C13 C 1.1346(3) -0.0540(3) 0.6152(3) 0.0419(8) Uani 1 1 d . .
C14 C 1.1591(4) -0.0511(3) 0.5177(3) 0.0534(10) Uani 1 1 d . .
C15 C 1.2650(4) 0.0190(4) 0.4930(3) 0.0663(12) Uani 1 1 d . .
C16 C 1.3468(4) 0.0844(4) 0.5654(3) 0.0644(11) Uani 1 1 d . .
C17 C 1.3189(3) 0.0793(3) 0.6620(3) 0.0485(9) Uani 1 1 d . .
N1 N 0.9765(2) 0.0980(2) 0.7975(2) 0.0424(7) Uani 1 1 d . .
H1A H 1.0058 0.1534 0.7627 0.051 Uiso 1 1 calc R U
N2 N 1.3488(2) -0.0898(2) 0.90152(19) 0.0381(6) Uani 1 1 d . .
H2 H 1.3915 -0.0241 0.9280 0.046 Uiso 1 1 calc R U
O1 O 0.7638(3) 0.2490(3) 0.7806(3) 0.0950(12) Uani 1 1 d . .
O2 O 1.5642(2) -0.1410(2) 1.03438(19) 0.0578(7) Uani 1 1 d . .
F1 F 1.0291(2) -0.12510(19) 0.63604(16) 0.0609(6) Uani 1 1 d . .
F2 F 1.0820(2) -0.1172(2) 0.44799(17) 0.0800(8) Uani 1 1 d . .
F3 F 1.2895(3) 0.0226(3) 0.39780(19) 0.1033(10) Uani 1 1 d . .
F4 F 1.4509(3) 0.1527(3) 0.5408(2) 0.1077(10) Uani 1 1 d . .
F5 F 1.3999(2) 0.1453(2) 0.73043(17) 0.0707(7) Uani 1 1 d . .

loop_
_atom_site_aniso_label
_atom_site_aniso_U_11
_atom_site_aniso_U_22
_atom_site_aniso_U_33
_atom_site_aniso_U_23
_atom_site_aniso_U_13
_atom_site_aniso_U_12
C18 0.0397(19) 0.047(2) 0.065(3) 0.002(2) 0.0049(17) 0.0023(16)
C19 0.0424(18) 0.041(2) 0.047(2) -0.0012(17) -0.0009(15) 0.0024(15)
C20 0.0474(19) 0.044(2) 0.048(2) 0.0074(18) 0.0045(16) -0.0016(16)
C21 0.0488(19) 0.0349(19) 0.053(2) 0.0074(17) 0.0072(16) 0.0048(15)
C22 0.0427(18) 0.0327(18) 0.046(2) 0.0026(16) 0.0027(15) 0.0039(14)
C23 0.0468(18) 0.0320(18) 0.046(2) 0.0049(16) 0.0044(15) 0.0029(14)
C24 0.0436(18) 0.037(2) 0.052(2) 0.0057(17) 0.0037(16) 0.0042(15)
C25 0.049(2) 0.079(3) 0.054(3) 0.003(2) 0.0053(18) -0.004(2)
C26 0.056(2) 0.069(3) 0.057(3) -0.001(2) -0.0067(19) -0.004(2)
C27 0.051(2) 0.041(2) 0.044(2) 0.0040(17) -0.0035(16) 0.0030(16)
C28 0.062(2) 0.042(2) 0.048(2) 0.0068(18) -0.0049(18) -0.0033(18)
C29 0.0419(17) 0.0329(18) 0.044(2) 0.0049(16) 0.0099(15) 0.0019(14)
C30 0.0486(19) 0.037(2) 0.051(2) 0.0039(17) 0.0092(16) 0.0011(16)
C31 0.061(2) 0.037(2) 0.061(2) 0.0131(19) 0.0242(19) 0.0110(17)
C32 0.045(2) 0.062(3) 0.060(2) 0.024(2) 0.0177(18) 0.0188(19)
C33 0.0390(18) 0.063(3) 0.047(2) 0.011(2) 0.0081(16) -0.0013(17)
C34 0.0464(19) 0.0354(19) 0.047(2) 0.0044(16) 0.0156(16) -0.0007(15)
N3 0.0415(15) 0.0353(16) 0.0526(18) 0.0085(14) 0.0045(13) 0.0028(12)
N4 0.0424(15) 0.0320(15) 0.0496(17) 0.0054(13) 0.0006(13) 0.0014(12)
O3 0.0470(14) 0.0431(16) 0.0815(19) 0.0082(15) 0.0057(13) 0.0046(11)
O4 0.0683(17) 0.0544(17) 0.0468(15) 0.0048(13) 0.0062(12) -0.0128(13)
F6 0.0833(15) 0.0383(13) 0.0840(17) -0.0070(12) -0.0100(13) -0.0005(11)
F7 0.0942(17) 0.0422(13) 0.0935(18) 0.0176(13) 0.0302(14) 0.0244(12)
F8 0.0627(14) 0.0939(19) 0.0868(18) 0.0384(15) 0.0160(12) 0.0364(13)
F9 0.0493(12) 0.0892(18) 0.0621(15) 0.0107(13) -0.0043(10) -0.0067(12)
F10 0.0648(13) 0.0401(12) 0.0610(14) -0.0014(10) 0.0011(10) -0.0028(10)
C1 0.046(2) 0.047(2) 0.106(4) 0.005(2) 0.024(2) 0.0047(18)
C2 0.0448(19) 0.0330(19) 0.058(2) -0.0041(17) 0.0115(16) 0.0016(15)
C3 0.054(2) 0.040(2) 0.046(2) -0.0022(17) 0.0127(16) -0.0075(16)
C4 0.054(2) 0.043(2) 0.051(2) 0.0101(18) 0.0079(17) 0.0012(17)
C5 0.0413(17) 0.0317(18) 0.0408(19) 0.0007(15) 0.0012(14) 0.0028(14)
C6 0.0400(17) 0.0294(17) 0.0405(19) 0.0008(15) -0.0006(14) 0.0014(13)
C7 0.0403(17) 0.0343(19) 0.0418(19) 0.0034(15) 0.0021(14) 0.0017(14)
C8 0.053(2) 0.035(2) 0.058(2) 0.0021(18) -0.0068(17) -0.0006(16)
C9 0.054(2) 0.0337(19) 0.060(2) 0.0058(18) -0.0001(18) 0.0057(16)
C10 0.0442(18) 0.0338(18) 0.0434(19) 0.0081(16) 0.0037(15) 0.0060(14)
C11 0.057(2) 0.036(2) 0.052(2) 0.0032(18) -0.0006(17) 0.0143(17)
C12 0.0383(17) 0.0339(18) 0.0437(19) 0.0052(15) 0.0036(14) 0.0104(14)
C13 0.0376(17) 0.0376(19) 0.049(2) 0.0027(17) -0.0009(15) 0.0019(14)
C14 0.059(2) 0.056(3) 0.045(2) -0.0019(19) -0.0012(18) 0.0142(19)
C15 0.073(3) 0.078(3) 0.051(3) 0.016(2) 0.014(2) 0.010(2)
C16 0.064(2) 0.067(3) 0.064(3) 0.014(2) 0.022(2) -0.003(2)
C17 0.0472(19) 0.042(2) 0.055(2) 0.0026(18) 0.0032(17) -0.0020(16)
N1 0.0396(15) 0.0324(15) 0.0552(18) 0.0056(14) 0.0066(13) 0.0009(12)
N2 0.0399(14) 0.0316(15) 0.0425(16) 0.0031(13) -0.0002(12) 0.0043(11)
O1 0.0616(18) 0.055(2) 0.183(4) 0.050(2) 0.045(2) 0.0206(15)
O2 0.0627(16) 0.0440(15) 0.0640(17) -0.0019(13) -0.0167(13) 0.0121(13)
F1 0.0591(12) 0.0625(15) 0.0556(13) 0.0015(11) -0.0039(10) -0.0132(11)
F2 0.0897(17) 0.094(2) 0.0497(14) -0.0085(13) -0.0121(12) 0.0009(14)
F3 0.125(2) 0.134(3) 0.0516(16) 0.0145(17) 0.0289(15) -0.002(2)
F4 0.107(2) 0.125(3) 0.088(2) 0.0215(19) 0.0372(16) -0.0373(19)
F5 0.0646(13) 0.0701(16) 0.0713(16) 0.0041(13) 0.0093(12) -0.0244(12)

loop_
_atom_type_symbol
_atom_type_description
_atom_type_scat_dispersion_real
_atom_type_scat_dispersion_imag
_atom_type_scat_source
C C 0.0033 0.0016 'International Tables Vol C Tables 4.2.6.8 and 6.1.1.4'
H H 0.0000 0.0000 'International Tables Vol C Tables 4.2.6.8 and 6.1.1.4'
N N 0.0061 0.0033 'International Tables Vol C Tables 4.2.6.8 and 6.1.1.4'
O O 0.0106 0.0060 'International Tables Vol C Tables 4.2.6.8 and 6.1.1.4'
F F 0.0171 0.0103 'International Tables Vol C Tables 4.2.6.8 and 6.1.1.4'

loop_
_geom_angle_atom_site_label_1
_geom_angle_atom_site_label_2
_geom_angle_atom_site_label_3
_geom_angle
O3 C18 C19 125.0(4)
O3 C18 H18 117.5
C19 C18 H18 117.5
N3 C19 C20 107.5(3)
N3 C19 C18 120.7(3)
C20 C19 C18 131.8(3)
C19 C20 C21 107.2(3)
C19 C20 H20 126.4
C21 C20 H20 126.4
C22 C21 C20 107.6(3)
C22 C21 H21 126.2
C20 C21 H21 126.2
N3 C22 C21 108.0(3)
N3 C22 C23 119.7(3)
C21 C22 C23 132.1(3)
C22 C23 C24 110.1(3)
C22 C23 C29 111.9(3)
C24 C23 C29 114.6(3)
C22 C23 H23 106.6
C24 C23 H23 106.6
C29 C23 H23 106.6
N4 C24 C25 107.5(3)
N4 C24 C23 121.3(3)
C25 C24 C23 131.1(3)
C24 C25 C26 107.8(3)
C24 C25 H25 126.1
C26 C25 H25 126.1
C27 C26 C25 108.1(3)
C27 C26 H26 125.9
C25 C26 H26 125.9
N4 C27 C26 106.7(3)
N4 C27 C28 122.7(3)
C26 C27 C28 130.5(3)
O4 C28 C27 125.8(3)
O4 C28 H28 117.1
C27 C28 H28 117.1
C34 C29 C30 115.5(3)
C34 C29 C23 120.3(3)
C30 C29 C23 124.2(3)
F6 C30 C31 117.3(3)
F6 C30 C29 120.1(3)
C31 C30 C29 122.6(3)
F7 C31 C32 120.0(3)
F7 C31 C30 120.2(4)
C32 C31 C30 119.8(3)
F8 C32 C31 121.1(4)
F8 C32 C33 119.2(4)
C31 C32 C33 119.7(3)
F9 C33 C32 120.2(3)
F9 C33 C34 120.3(4)
C32 C33 C34 119.4(3)
F10 C34 C33 117.5(3)
F10 C34 C29 119.5(3)
C33 C34 C29 123.0(3)
C22 N3 C19 109.7(3)
C22 N3 H3 125.1
C19 N3 H3 125.1
C24 N4 C27 109.8(3)
C24 N4 H4 125.1
C27 N4 H4 125.1
O1 C1 C2 126.3(4)
O1 C1 H1 116.8
C2 C1 H1 116.8
C3 C2 N1 107.2(3)
C3 C2 C1 128.4(3)
N1 C2 C1 124.4(3)
C2 C3 C4 108.0(3)
C2 C3 H3A 126.0
C4 C3 H3A 126.0
C5 C4 C3 107.6(3)
C5 C4 H4A 126.2
C3 C4 H4A 126.2
N1 C5 C4 108.3(3)
N1 C5 C6 121.4(3)
C4 C5 C6 130.3(3)
C5 C6 C7 110.9(3)
C5 C6 C12 114.7(2)
C7 C6 C12 110.6(3)
C5 C6 H6 106.7
C7 C6 H6 106.7
C12 C6 H6 106.7
N2 C7 C8 109.0(3)
N2 C7 C6 120.2(3)
C8 C7 C6 130.8(3)
C7 C8 C9 106.7(3)
C7 C8 H8 126.7
C9 C8 H8 126.7
C10 C9 C8 108.3(3)
C10 C9 H9 125.8
C8 C9 H9 125.8
N2 C10 C9 107.1(3)
N2 C10 C11 122.7(3)
C9 C10 C11 130.3(3)
O2 C11 C10 126.3(3)
O2 C11 H11 116.9
C10 C11 H11 116.9
C17 C12 C13 115.6(3)
C17 C12 C6 120.8(3)
C13 C12 C6 123.5(3)
F1 C13 C14 117.0(3)
F1 C13 C12 119.9(3)
C14 C13 C12 123.1(3)
F2 C14 C15 120.3(4)
F2 C14 C13 120.5(4)
C15 C14 C13 119.1(4)
F3 C15 C14 119.6(4)
F3 C15 C16 120.3(4)
C14 C15 C16 120.1(4)
F4 C16 C15 119.9(4)
F4 C16 C17 121.2(4)
C15 C16 C17 119.0(4)
F5 C17 C16 117.3(3)
F5 C17 C12 119.6(3)
C16 C17 C12 123.1(3)
C5 N1 C2 108.9(3)
C5 N1 H1A 125.5
C2 N1 H1A 125.5
C7 N2 C10 109.0(3)
C7 N2 H2 125.5
C10 N2 H2 125.5

loop_
_geom_bond_atom_site_label_1
_geom_bond_atom_site_label_2
_geom_bond_distance
C18 O3 1.226(4)
C18 C19 1.427(5)
C18 H18 0.9500
C19 N3 1.370(4)
C19 C20 1.379(5)
C20 C21 1.397(5)
C20 H20 0.9500
C21 C22 1.378(5)
C21 H21 0.9500
C22 N3 1.347(4)
C22 C23 1.496(5)
C23 C24 1.506(5)
C23 C29 1.519(4)
C23 H23 1.0000
C24 N4 1.350(4)
C24 C25 1.378(5)
C25 C26 1.377(5)
C25 H25 0.9500
C26 C27 1.377(5)
C26 H26 0.9500
C27 N4 1.374(4)
C27 C28 1.411(5)
C28 O4 1.229(4)
C28 H28 0.9500
C29 C34 1.381(5)
C29 C30 1.385(5)
C30 F6 1.332(4)
C30 C31 1.381(5)
C31 F7 1.340(4)
C31 C32 1.362(5)
C32 F8 1.339(4)
C32 C33 1.370(5)
C33 F9 1.345(4)
C33 C34 1.380(5)
C34 F10 1.344(4)
N3 H3 0.8800
N4 H4 0.8800
C1 O1 1.222(5)
C1 C2 1.410(5)
C1 H1 0.9500
C2 C3 1.378(5)
C2 N1 1.379(4)
C3 C4 1.382(5)
C3 H3A 0.9500
C4 C5 1.377(5)
C4 H4A 0.9500
C5 N1 1.355(4)
C5 C6 1.510(4)
C6 C7 1.514(4)
C6 C12 1.518(4)
C6 H6 1.0000
C7 N2 1.344(4)
C7 C8 1.383(5)
C8 C9 1.392(5)
C8 H8 0.9500
C9 C10 1.376(5)
C9 H9 0.9500
C10 N2 1.384(4)
C10 C11 1.422(4)
C11 O2 1.218(4)
C11 H11 0.9500
C12 C17 1.374(5)
C12 C13 1.381(4)
C13 F1 1.351(4)
C13 C14 1.373(5)
C14 F2 1.332(4)
C14 C15 1.363(6)
C15 F3 1.343(5)
C15 C16 1.376(6)
C16 F4 1.338(4)
C16 C17 1.372(5)
C17 F5 1.340(4)
N1 H1A 0.8800
N2 H2 0.8800

loop_
_geom_torsion_atom_site_label_1
_geom_torsion_atom_site_label_2
_geom_torsion_atom_site_label_3
_geom_torsion_atom_site_label_4
_geom_torsion
O3 C18 C19 N3 5.7(6)
O3 C18 C19 C20 -173.5(4)
N3 C19 C20 C21 -0.5(4)
C18 C19 C20 C21 178.7(4)
C19 C20 C21 C22 0.5(4)
C20 C21 C22 N3 -0.3(4)
C20 C21 C22 C23 -175.2(3)
N3 C22 C23 C24 -84.3(4)
C21 C22 C23 C24 90.1(4)
N3 C22 C23 C29 147.0(3)
C21 C22 C23 C29 -38.6(5)
C22 C23 C24 N4 167.1(3)
C29 C23 C24 N4 -65.7(4)
C22 C23 C24 C25 -12.4(5)
C29 C23 C24 C25 114.8(4)
N4 C24 C25 C26 1.6(4)
C23 C24 C25 C26 -178.8(4)
C24 C25 C26 C27 -1.0(5)
C25 C26 C27 N4 0.0(5)
C25 C26 C27 C28 -179.7(4)
N4 C27 C28 O4 -3.0(6)
C26 C27 C28 O4 176.7(4)
C22 C23 C29 C34 -90.1(4)
C24 C23 C29 C34 143.7(3)
C22 C23 C29 C30 88.6(4)
C24 C23 C29 C30 -37.6(5)
C34 C29 C30 F6 -179.8(3)
C23 C29 C30 F6 1.4(5)
C34 C29 C30 C31 0.3(5)
C23 C29 C30 C31 -178.5(3)
F6 C30 C31 F7 1.7(5)
C29 C30 C31 F7 -178.4(3)
F6 C30 C31 C32 -179.1(3)
C29 C30 C31 C32 0.8(5)
F7 C31 C32 F8 -1.3(5)
C30 C31 C32 F8 179.6(3)
F7 C31 C32 C33 178.7(3)
C30 C31 C32 C33 -0.4(5)
F8 C32 C33 F9 -0.9(5)
C31 C32 C33 F9 179.1(3)
F8 C32 C33 C34 179.1(3)
C31 C32 C33 C34 -1.0(5)
F9 C33 C34 F10 0.1(5)
C32 C33 C34 F10 -179.9(3)
F9 C33 C34 C29 -177.9(3)
C32 C33 C34 C29 2.1(5)
C30 C29 C34 F10 -179.7(3)
C23 C29 C34 F10 -0.8(5)
C30 C29 C34 C33 -1.8(5)
C23 C29 C34 C33 177.1(3)
C21 C22 N3 C19 -0.1(4)
C23 C22 N3 C19 175.6(3)
C20 C19 N3 C22 0.4(4)
C18 C19 N3 C22 -179.0(3)
C25 C24 N4 C27 -1.6(4)
C23 C24 N4 C27 178.8(3)
C26 C27 N4 C24 1.0(4)
C28 C27 N4 C24 -179.3(3)
O1 C1 C2 C3 174.1(4)
O1 C1 C2 N1 -5.6(7)
N1 C2 C3 C4 0.1(4)
C1 C2 C3 C4 -179.6(4)
C2 C3 C4 C5 -0.2(4)
C3 C4 C5 N1 0.2(4)
C3 C4 C5 C6 178.1(3)
N1 C5 C6 C7 -178.3(3)
C4 C5 C6 C7 4.1(5)
N1 C5 C6 C12 -52.1(4)
C4 C5 C6 C12 130.2(4)
C5 C6 C7 N2 -118.4(3)
C12 C6 C7 N2 113.2(3)
C5 C6 C7 C8 63.0(5)
C12 C6 C7 C8 -65.4(5)
N2 C7 C8 C9 0.9(4)
C6 C7 C8 C9 179.6(3)
C7 C8 C9 C10 -0.8(4)
C8 C9 C10 N2 0.4(4)
C8 C9 C10 C11 -178.9(4)
N2 C10 C11 O2 -1.6(6)
C9 C10 C11 O2 177.6(4)
C5 C6 C12 C17 135.2(3)
C7 C6 C12 C17 -98.5(3)
C5 C6 C12 C13 -47.8(4)
C7 C6 C12 C13 78.5(4)
C17 C12 C13 F1 179.1(3)
C6 C12 C13 F1 1.9(5)
C17 C12 C13 C14 -0.4(5)
C6 C12 C13 C14 -177.5(3)
F1 C13 C14 F2 -0.7(5)
C12 C13 C14 F2 178.7(3)
F1 C13 C14 C15 -179.7(3)
C12 C13 C14 C15 -0.2(6)
F2 C14 C15 F3 1.2(6)
C13 C14 C15 F3 -179.8(4)
F2 C14 C15 C16 -178.0(4)
C13 C14 C15 C16 1.0(6)
F3 C15 C16 F4 0.5(7)
C14 C15 C16 F4 179.7(4)
F3 C15 C16 C17 179.7(4)
C14 C15 C16 C17 -1.1(7)
F4 C16 C17 F5 0.0(6)
C15 C16 C17 F5 -179.2(4)
F4 C16 C17 C12 179.7(4)
C15 C16 C17 C12 0.5(6)
C13 C12 C17 F5 179.9(3)
C6 C12 C17 F5 -2.9(5)
C13 C12 C17 C16 0.3(5)
C6 C12 C17 C16 177.5(3)
C4 C5 N1 C2 -0.1(4)
C6 C5 N1 C2 -178.2(3)
C3 C2 N1 C5 0.0(4)
C1 C2 N1 C5 179.7(4)
C8 C7 N2 C10 -0.7(4)
C6 C7 N2 C10 -179.6(3)
C9 C10 N2 C7 0.2(4)
C11 C10 N2 C7 179.6(3)
